data_7715362
loop_
_publ_author_name
'Zgrabik, Joshua C.'
'Bhuniya, Balaka'
'Branstad Phillips, Thomas'
'Barroso, Jorge'
'Vlaisavljevich, Bess'
'Daly, Scott R.'

_publ_section_title
;
 Volatile lanthanide complexes with fluorinated heptadentate ligands.
;
_journal_issue 7
_journal_name_full 'Dalton transactions (Cambridge, England : 2003)'
_journal_page_first 2998
_journal_page_last 3009
_journal_paper_doi 10.1039/d3dt04198k
_journal_volume 53
_journal_year 2024
_chemical_formula_moiety 'C30 H35 F21 N4 O3'
_chemical_formula_sum 'C30 H35 F21 N4 O3'
_chemical_formula_weight 898.62
_space_group_crystal_system triclinic
_space_group_IT_number 2
_space_group_name_Hall '-P 1'
_space_group_name_H-M_alt 'P -1'
_atom_sites_solution_hydrogens geom
_audit_creation_date 2023-12-12
_audit_creation_method
;
Olex2 1.5
(compiled 2023.08.24 svn.re1ec1418 for OlexSys, GUI svn.r6817)
;
_audit_update_record
;
2023-12-12 deposited with the CCDC.	2024-01-12 downloaded from the CCDC.
;
_cell_angle_alpha 102.461(5)
_cell_angle_beta 98.735(5)
_cell_angle_gamma 115.475(5)
_cell_formula_units_Z 2
_cell_length_a 11.9357(12)
_cell_length_b 13.2583(13)
_cell_length_c 14.1754(14)
_cell_measurement_reflns_used 2576
_cell_measurement_temperature 150.00
_cell_measurement_theta_max 26.944
_cell_measurement_theta_min 2.323
_cell_volume 1899.7(4)
_computing_molecular_graphics 'Olex2 1.5 (Dolomanov et al., 2009)'
_computing_publication_material 'Olex2 1.5 (Dolomanov et al., 2009)'
_computing_structure_refinement 'XL  (Sheldrick, 2008)'
_computing_structure_solution 'SHELXT 2018/2 (Sheldrick, 2018)'
_diffrn_ambient_temperature 150.15
_diffrn_measured_fraction_theta_full 0.999
_diffrn_measured_fraction_theta_max 0.998
_diffrn_measurement_device_type 'Bruker D8 Venture Duo with Photon 3'
_diffrn_radiation_type MoK\a
_diffrn_radiation_wavelength 0.71073
_diffrn_reflns_av_R_equivalents 0.0456
_diffrn_reflns_av_unetI/netI 0.0369
_diffrn_reflns_Laue_measured_fraction_full 0.999
_diffrn_reflns_Laue_measured_fraction_max 0.998
_diffrn_reflns_limit_h_max 14
_diffrn_reflns_limit_h_min -14
_diffrn_reflns_limit_k_max 16
_diffrn_reflns_limit_k_min -16
_diffrn_reflns_limit_l_max 17
_diffrn_reflns_limit_l_min -17
_diffrn_reflns_number 38051
_diffrn_reflns_point_group_measured_fraction_full 0.999
_diffrn_reflns_point_group_measured_fraction_max 0.998
_diffrn_reflns_theta_full 25.242
_diffrn_reflns_theta_max 26.412
_diffrn_reflns_theta_min 1.967
_exptl_absorpt_coefficient_mu 0.171
_exptl_absorpt_correction_T_max 1.0000
_exptl_absorpt_correction_T_min 0.9666
_exptl_absorpt_correction_type multi-scan
_exptl_absorpt_process_details
;
SADABS-2016/2 (Bruker,2016/2) was used for absorption correction.
wR2(int) was 0.0588 before and 0.0479 after correction.
The Ratio of minimum to maximum transmission is 0.9666.
The \l/2 correction factor is Not present.
;
_exptl_crystal_colour 'clear colourless'
_exptl_crystal_colour_lustre clear
_exptl_crystal_colour_primary colourless
_exptl_crystal_density_diffrn 1.571
_exptl_crystal_description irregular
_exptl_crystal_F_000 912
_exptl_crystal_size_max 0.13
_exptl_crystal_size_mid 0.06
_exptl_crystal_size_min 0.03
_refine_diff_density_max 0.372
_refine_diff_density_min -0.351
_refine_diff_density_rms 0.047
_refine_ls_extinction_coef 0.0031(7)
_refine_ls_extinction_expression Fc^*^=kFc[1+0.001xFc^2^\l^3^/sin(2\q)]^-1/4^
_refine_ls_extinction_method 'SHELXL-2019/1 (Sheldrick 2019)'
_refine_ls_goodness_of_fit_ref 1.034
_refine_ls_hydrogen_treatment mixed
_refine_ls_matrix_type full
_refine_ls_number_parameters 614
_refine_ls_number_reflns 7792
_refine_ls_number_restraints 279
_refine_ls_restrained_S_all 1.060
_refine_ls_R_factor_all 0.0784
_refine_ls_R_factor_gt 0.0465
_refine_ls_shift/su_max 0.001
_refine_ls_shift/su_mean 0.000
_refine_ls_structure_factor_coef Fsqd
_refine_ls_weighting_details 'w=1/[\s^2^(Fo^2^)+(0.0454P)^2^+1.0778P] where P=(Fo^2^+2Fc^2^)/3'
_refine_ls_weighting_scheme calc
_refine_ls_wR_factor_gt 0.1089
_refine_ls_wR_factor_ref 0.1256
_reflns_Friedel_coverage 0.000
_reflns_number_gt 5152
_reflns_number_total 7792
_reflns_threshold_expression 'I > 2\s(I)'
_cod_data_source_file d3dt04198k2.cif
_cod_data_source_block dal2123
_cod_original_cell_volume 1899.7(3)
_cod_database_code 7715362
_shelx_shelxl_version_number 2019/1
_shelx_space_group_comment
;
The symmetry employed for this shelxl refinement is uniquely defined
by the following loop, which should always be used as a source of
symmetry information in preference to the above space-group names.
They are only intended as comments.
;
_shelx_estimated_absorpt_t_max 0.995
_shelx_estimated_absorpt_t_min 0.978
_olex2_refinement_description
;
1. Fixed Uiso
 At 1.2 times of:
  All C(H) groups, All C(H,H) groups, All N(H) groups
 At 1.5 times of:
  All C(H,H,H) groups
2. Restrained distances
 F33-C29 \\sim F33A-C29A
 with sigma of 0.01
 F34-C29 \\sim F34A-C29A
 with sigma of 0.01
 C28-C29 \\sim C28-C29A
 with sigma of 0.01
 F33-F34 \\sim F33A-F34A
 with sigma of 0.01
 F33-C28 \\sim F33A-C28
 with sigma of 0.01
 F34-C28 \\sim F34A-C28
 with sigma of 0.01
 F36-C30 \\sim F36A-C30
 with sigma of 0.01
 F35-C30 \\sim F35A-C30
 with sigma of 0.01
 C30-F37 \\sim C30-F37A
 with sigma of 0.01
3. Uiso/Uaniso restraints and constraints
F35 \\sim F36 \\sim F37 \\sim F35A \\sim F36A \\sim F37A \\sim C30: within 2A
with sigma of 0.02 and sigma for terminal atoms of 0.04 within 2A
F33 \\sim F34 \\sim F33A \\sim F34A \\sim C29 \\sim C29A: within 2A with sigma
of 0.02 and sigma for terminal atoms of 0.04 within 2A
F25A \\sim F26A \\sim F27A \\sim C22 \\sim F25B \\sim F26B \\sim F27B: within
2A with sigma of 0.04 and sigma for terminal atoms of 0.08 within 2A
4. Rigid body (RIGU) restrains
 F35, F36, F37, F35A, F36A, F37A
 with sigma for 1-2 distances of 0.002 and sigma for 1-3 distances of 0.002
 F33, F34, F33A, F34A, C29, C29A
 with sigma for 1-2 distances of 0.002 and sigma for 1-3 distances of 0.002
 F25A, F26A, F27A, C22, F25B, F26B, F27B
 with sigma for 1-2 distances of 0.004 and sigma for 1-3 distances of 0.004
5. Others
 Sof(C29A)=Sof(F33A)=Sof(F34A)=Sof(F35A)=Sof(F36A)=Sof(F37A)=1-FVAR(1)
 Sof(F33)=Sof(F34)=Sof(F35)=Sof(F36)=Sof(F37)=Sof(C29)=FVAR(1)
 Sof(F25B)=Sof(F26B)=Sof(F27B)=1-FVAR(2)
 Sof(F25A)=Sof(F26A)=Sof(F27A)=FVAR(2)
6.a Secondary CH2 refined with riding coordinates:
 C1(H1A,H1B), C2(H2A,H2B), C3(H3A,H3B), C4(H4A,H4B), C5(H5A,H5B), C6(H6A,H6B)
6.b Aromatic/amide H refined with riding coordinates:
 N1(H1), N2(H2), N3(H3), C8(H8), C18(H18)
6.c Idealised Me refined as rotating group:
 C14(H14A,H14B,H14C), C15(H15A,H15B,H15C), C16(H16A,H16B,H16C), C24(H24A,H24B,
 H24C), C25(H25A,H25B,H25C), C26(H26A,H26B,H26C)
;
_olex2_exptl_crystal_mounting_method 'MiTeGen 100 micron MicroLoop'
_olex2_submission_special_instructions 'No special instructions were received'

loop_
_space_group_symop_operation_xyz
'x, y, z'
'-x, -y, -z'

loop_
_atom_site_label
_atom_site_type_symbol
_atom_site_fract_x
_atom_site_fract_y
_atom_site_fract_z
_atom_site_U_iso_or_equiv
_atom_site_adp_type
_atom_site_occupancy
_atom_site_site_symmetry_order
_atom_site_calc_flag
_atom_site_refinement_flags_posn
_atom_site_refinement_flags_adp
_atom_site_refinement_flags_occupancy
_atom_site_disorder_assembly
_atom_site_disorder_group
F11 F 0.29221(12) 0.14111(12) -0.06524(9) 0.0451(3) Uani 1 1 d . . . . .
F12 F 0.22515(13) 0.03667(12) 0.03287(12) 0.0562(4) Uani 1 1 d . . . . .
F13 F 0.31263(15) 0.25039(15) 0.18748(10) 0.0598(4) Uani 1 1 d . . . . .
F14 F 0.35255(14) 0.33767(12) 0.07388(11) 0.0540(4) Uani 1 1 d . . . . .
F15 F 0.09245(16) 0.17748(19) -0.03868(12) 0.0839(6) Uani 1 1 d . . . . .
F16 F 0.12899(17) 0.30257(18) 0.10069(14) 0.0866(6) Uani 1 1 d . . . . .
F17 F 0.06518(17) 0.1229(2) 0.08992(17) 0.0967(7) Uani 1 1 d . . . . .
F21 F 0.8262(2) 0.72303(13) 0.40513(12) 0.0758(5) Uani 1 1 d . . . . .
F22 F 0.89387(14) 0.66192(14) 0.28347(13) 0.0633(4) Uani 1 1 d . . . . .
F23 F 0.64639(19) 0.47473(15) 0.19513(15) 0.0910(7) Uani 1 1 d . . . . .
F24 F 0.58382(18) 0.5526(2) 0.31077(19) 0.1013(7) Uani 1 1 d . . . . .
F31 F 0.31427(14) 0.08689(14) 0.47591(10) 0.0563(4) Uani 1 1 d . . . . .
F32 F 0.34814(15) 0.14843(13) 0.34831(11) 0.0540(4) Uani 1 1 d . . . . .
F25A F 0.702(2) 0.6394(19) 0.1266(9) 0.109(4) Uani 0.43(3) 1 d . U P A 1
F26A F 0.6940(18) 0.7576(13) 0.2422(11) 0.086(3) Uani 0.43(3) 1 d . U P A 1
F27A F 0.5212(12) 0.6038(11) 0.1685(17) 0.099(4) Uani 0.43(3) 1 d . U P A 1
F33 F 0.1203(3) -0.1328(3) 0.3211(4) 0.0823(15) Uani 0.646(6) 1 d D U P B 1
F34 F 0.1645(3) -0.0357(4) 0.2147(2) 0.0662(11) Uani 0.646(6) 1 d D U P B 1
F35 F 0.1159(3) 0.1295(3) 0.3340(4) 0.0762(12) Uani 0.646(6) 1 d D U P B 1
F36 F -0.0415(4) -0.0491(7) 0.2640(4) 0.091(2) Uani 0.646(6) 1 d D U P B 1
F37 F 0.0523(5) 0.0152(6) 0.4219(4) 0.1088(17) Uani 0.646(6) 1 d D U P B 1
C29A C 0.1579(7) -0.0333(7) 0.3378(6) 0.047(2) Uani 0.354(6) 1 d D U P B 2
F25B F 0.7443(9) 0.6884(14) 0.1507(11) 0.109(3) Uani 0.57(3) 1 d . U P A 2
F26B F 0.6677(16) 0.7494(11) 0.2670(12) 0.110(4) Uani 0.57(3) 1 d . U P A 2
F27B F 0.5447(8) 0.5991(7) 0.1262(9) 0.080(2) Uani 0.57(3) 1 d . U P A 2
F33A F 0.1167(5) -0.1058(5) 0.3924(5) 0.0653(18) Uani 0.354(6) 1 d D U P B 2
F34A F 0.1300(5) -0.1034(6) 0.2437(4) 0.070(2) Uani 0.354(6) 1 d D U P B 2
F35A F 0.0821(8) 0.0758(10) 0.2639(9) 0.106(3) Uani 0.354(6) 1 d D U P B 2
F36A F -0.0544(7) -0.0557(11) 0.3052(8) 0.075(3) Uani 0.354(6) 1 d D U P B 2
F37A F 0.0925(8) 0.0942(8) 0.4170(6) 0.099(3) Uani 0.354(6) 1 d D U P B 2
O1 O 0.46325(15) 0.12557(15) 0.14800(12) 0.0455(4) Uani 1 1 d . . . . .
O2 O 0.86152(16) 0.47602(15) 0.33335(12) 0.0449(4) Uani 1 1 d . . . . .
O3 O 0.37829(18) -0.08289(17) 0.40587(14) 0.0576(5) Uani 1 1 d . . . . .
N1 N 0.70642(16) 0.21615(16) 0.14238(12) 0.0331(4) Uani 1 1 d . . . . .
H1 H 0.643221 0.184145 0.169163 0.040 Uiso 1 1 calc R U . . .
N2 N 0.81862(17) 0.37075(16) 0.47167(13) 0.0365(4) Uani 1 1 d . . . . .
H2 H 0.842039 0.382577 0.417390 0.044 Uiso 1 1 calc R U . . .
N3 N 0.45459(17) 0.01491(17) 0.29653(13) 0.0382(4) Uani 1 1 d . . . . .
H3 H 0.454042 0.068142 0.268866 0.068(9) Uiso 1 1 calc R . . . .
N4 N 0.74861(16) 0.13608(15) 0.32236(12) 0.0317(4) Uani 1 1 d . . . . .
C30 C 0.0700(3) 0.0202(3) 0.3329(2) 0.0617(7) Uani 1 1 d D U . . .
C1 C 0.7931(2) 0.1171(2) 0.23198(16) 0.0370(5) Uani 1 1 d . . . . .
H1A H 0.724792 0.043415 0.180345 0.044 Uiso 1 1 calc R U . . .
H1B H 0.870599 0.107355 0.249335 0.044 Uiso 1 1 calc R U . . .
C2 C 0.8258(2) 0.2181(2) 0.18820(16) 0.0366(5) Uani 1 1 d . . . . .
H2A H 0.882966 0.294010 0.242020 0.044 Uiso 1 1 calc R U . . .
H2B H 0.871875 0.209913 0.136955 0.044 Uiso 1 1 calc R U . . .
C3 C 0.6682(2) 0.02338(19) 0.33765(17) 0.0389(5) Uani 1 1 d . . . . .
H3A H 0.666060 0.038671 0.408692 0.047 Uiso 1 1 calc R U . . .
H3B H 0.709002 -0.027496 0.325220 0.047 Uiso 1 1 calc R U . . .
C4 C 0.5313(2) -0.0419(2) 0.27057(18) 0.0421(5) Uani 1 1 d . . . . .
H4A H 0.533286 -0.048403 0.200024 0.051 Uiso 1 1 calc R U . . .
H4B H 0.488986 -0.122671 0.275121 0.051 Uiso 1 1 calc R U . . .
C5 C 0.8614(2) 0.2101(2) 0.41169(15) 0.0366(5) Uani 1 1 d . . . . .
H5A H 0.931507 0.268256 0.392049 0.044 Uiso 1 1 calc R U . . .
H5B H 0.893232 0.159606 0.435226 0.044 Uiso 1 1 calc R U . . .
C6 C 0.8315(2) 0.2749(2) 0.49748(16) 0.0376(5) Uani 1 1 d . . . . .
H6A H 0.750202 0.220394 0.508542 0.045 Uiso 1 1 calc R U . . .
H6B H 0.901960 0.306625 0.560112 0.045 Uiso 1 1 calc R U . . .
C7 C 0.67531(19) 0.25349(18) 0.06805(14) 0.0308(4) Uani 1 1 d . . . . .
C8 C 0.54540(19) 0.22736(19) 0.03512(15) 0.0318(5) Uani 1 1 d . . . . .
H8 H 0.521891 0.253450 -0.018239 0.038 Uiso 1 1 calc R U . . .
C9 C 0.4503(2) 0.16541(19) 0.07686(16) 0.0336(5) Uani 1 1 d . . . . .
C10 C 0.31234(19) 0.14323(19) 0.03241(16) 0.0342(5) Uani 1 1 d . . . . .
C11 C 0.2806(2) 0.2351(2) 0.08844(16) 0.0380(5) Uani 1 1 d . . . . .
C12 C 0.1397(3) 0.2095(3) 0.0580(2) 0.0563(7) Uani 1 1 d . . . . .
C13 C 0.7751(2) 0.3198(2) 0.01661(15) 0.0351(5) Uani 1 1 d . . . . .
C14 C 0.7234(2) 0.3783(2) -0.04789(18) 0.0483(6) Uani 1 1 d . . . . .
H14A H 0.647582 0.317522 -0.102676 0.072 Uiso 1 1 calc R U . . .
H14B H 0.790634 0.424581 -0.076111 0.072 Uiso 1 1 calc R U . . .
H14C H 0.698929 0.430252 -0.005980 0.072 Uiso 1 1 calc R U . . .
C15 C 0.8017(2) 0.2320(2) -0.05339(17) 0.0463(6) Uani 1 1 d . . . . .
H15A H 0.838963 0.196230 -0.013655 0.069 Uiso 1 1 calc R U . . .
H15B H 0.862557 0.273338 -0.088495 0.069 Uiso 1 1 calc R U . . .
H15C H 0.720652 0.170404 -0.102710 0.069 Uiso 1 1 calc R U . . .
C16 C 0.9003(2) 0.4182(2) 0.09526(16) 0.0412(5) Uani 1 1 d . . . . .
H16A H 0.878932 0.461861 0.148120 0.062 Uiso 1 1 calc R U . . .
H16B H 0.953192 0.471866 0.062764 0.062 Uiso 1 1 calc R U . . .
H16C H 0.948671 0.383458 0.124988 0.062 Uiso 1 1 calc R U . . .
C17 C 0.7786(2) 0.44336(19) 0.51389(15) 0.0376(5) Uani 1 1 d . . . . .
C18 C 0.7807(2) 0.5283(2) 0.46843(17) 0.0411(5) Uani 1 1 d . . . . .
H18 H 0.754744 0.582903 0.498669 0.049 Uiso 1 1 calc R U . . .
C19 C 0.8191(2) 0.5361(2) 0.38112(17) 0.0387(5) Uani 1 1 d . . . . .
C20 C 0.8048(2) 0.6262(2) 0.33451(18) 0.0445(6) Uani 1 1 d . . . . .
C21 C 0.6726(3) 0.5763(2) 0.2604(2) 0.0524(6) Uani 1 1 d . . . . .
C22 C 0.6528(3) 0.6513(3) 0.1994(3) 0.0710(8) Uani 1 1 d . U . . .
C23 C 0.7252(2) 0.4327(2) 0.60508(16) 0.0430(6) Uani 1 1 d . . . . .
C24 C 0.5890(2) 0.3263(2) 0.5678(2) 0.0507(6) Uani 1 1 d . . . . .
H24A H 0.534240 0.338503 0.517495 0.076 Uiso 1 1 calc R U . . .
H24B H 0.552062 0.317551 0.624572 0.076 Uiso 1 1 calc R U . . .
H24C H 0.593752 0.254989 0.537431 0.076 Uiso 1 1 calc R U . . .
C25 C 0.8114(3) 0.4162(3) 0.68673(17) 0.0614(8) Uani 1 1 d . . . . .
H25A H 0.795017 0.334542 0.666767 0.092 Uiso 1 1 calc R U . . .
H25B H 0.791290 0.434494 0.750739 0.092 Uiso 1 1 calc R U . . .
H25C H 0.902421 0.469217 0.694503 0.092 Uiso 1 1 calc R U . . .
C26 C 0.7146(3) 0.5427(2) 0.6525(2) 0.0671(8) Uani 1 1 d . . . . .
H26A H 0.799770 0.612463 0.672399 0.101 Uiso 1 1 calc R U . . .
H26B H 0.683149 0.535066 0.711936 0.101 Uiso 1 1 calc R U . . .
H26C H 0.654099 0.550663 0.603538 0.101 Uiso 1 1 calc R U . . .
C27 C 0.3855(2) -0.0118(2) 0.36101(17) 0.0401(5) Uani 1 1 d . . . . .
C28 C 0.3046(2) 0.0506(2) 0.37718(16) 0.0401(5) Uani 1 1 d D . . . .
C29 C 0.1647(5) -0.0254(4) 0.3115(4) 0.0498(14) Uani 0.646(6) 1 d D U P B 1

loop_
_atom_site_aniso_label
_atom_site_aniso_U_11
_atom_site_aniso_U_22
_atom_site_aniso_U_33
_atom_site_aniso_U_23
_atom_site_aniso_U_13
_atom_site_aniso_U_12
F11 0.0397(7) 0.0628(9) 0.0313(7) 0.0038(6) 0.0032(5) 0.0306(7)
F12 0.0324(7) 0.0403(8) 0.0878(11) 0.0238(8) 0.0091(7) 0.0112(6)
F13 0.0602(9) 0.0932(12) 0.0330(7) 0.0086(7) 0.0084(7) 0.0494(9)
F14 0.0466(8) 0.0383(8) 0.0731(10) 0.0121(7) 0.0080(7) 0.0222(7)
F15 0.0567(10) 0.1404(17) 0.0514(10) -0.0027(10) -0.0062(8) 0.0666(11)
F16 0.0684(11) 0.1112(15) 0.0818(12) -0.0125(11) 0.0013(9) 0.0707(12)
F17 0.0423(10) 0.1257(18) 0.1252(17) 0.0418(14) 0.0393(11) 0.0367(11)
F21 0.1210(15) 0.0377(9) 0.0553(9) 0.0037(7) 0.0070(10) 0.0372(10)
F22 0.0496(9) 0.0643(10) 0.0811(11) 0.0445(9) 0.0224(8) 0.0205(8)
F23 0.0848(13) 0.0495(10) 0.0989(14) -0.0148(9) -0.0411(11) 0.0369(10)
F24 0.0608(11) 0.1263(18) 0.163(2) 0.0892(17) 0.0537(13) 0.0573(12)
F31 0.0607(9) 0.0725(10) 0.0400(8) 0.0207(7) 0.0173(7) 0.0333(8)
F32 0.0648(9) 0.0544(9) 0.0615(9) 0.0322(7) 0.0279(8) 0.0350(8)
F25A 0.152(10) 0.134(9) 0.066(4) 0.040(5) 0.015(6) 0.091(8)
F26A 0.122(7) 0.052(3) 0.079(5) 0.024(3) 0.003(4) 0.042(4)
F27A 0.085(4) 0.103(4) 0.118(9) 0.043(5) -0.005(4) 0.058(4)
F33 0.0443(15) 0.0483(17) 0.144(4) 0.037(2) 0.011(2) 0.0152(13)
F34 0.0502(16) 0.085(2) 0.0450(14) -0.0045(14) -0.0055(11) 0.0340(17)
F35 0.0598(19) 0.059(2) 0.113(3) 0.014(2) 0.016(2) 0.0398(16)
F36 0.037(2) 0.100(3) 0.114(4) 0.004(3) -0.003(2) 0.036(2)
F37 0.078(3) 0.177(5) 0.106(3) 0.064(3) 0.059(2) 0.071(3)
C29A 0.044(5) 0.046(4) 0.048(3) 0.012(3) 0.005(3) 0.023(3)
F25B 0.086(4) 0.139(7) 0.111(6) 0.091(5) 0.011(4) 0.042(4)
F26B 0.164(7) 0.071(4) 0.119(6) 0.032(4) 0.017(4) 0.082(5)
F27B 0.065(3) 0.077(3) 0.088(4) 0.031(3) -0.014(3) 0.037(2)
F33A 0.041(3) 0.056(3) 0.082(4) 0.035(3) 0.003(3) 0.007(2)
F34A 0.051(3) 0.092(5) 0.053(3) -0.008(3) -0.001(2) 0.041(3)
F35A 0.075(5) 0.149(8) 0.166(8) 0.119(7) 0.054(5) 0.076(5)
F36A 0.037(3) 0.077(4) 0.107(7) 0.020(5) 0.011(4) 0.030(3)
F37A 0.068(5) 0.107(6) 0.100(6) -0.027(5) 0.018(4) 0.052(5)
O1 0.0345(8) 0.0644(11) 0.0546(10) 0.0364(9) 0.0195(7) 0.0279(8)
O2 0.0528(10) 0.0515(10) 0.0410(9) 0.0197(8) 0.0205(8) 0.0293(9)
O3 0.0615(12) 0.0674(12) 0.0684(12) 0.0449(10) 0.0293(10) 0.0375(10)
N1 0.0269(9) 0.0467(11) 0.0324(9) 0.0168(8) 0.0109(7) 0.0206(8)
N2 0.0410(10) 0.0399(11) 0.0267(9) 0.0103(8) 0.0111(8) 0.0175(9)
N3 0.0333(10) 0.0390(11) 0.0397(10) 0.0171(9) 0.0079(8) 0.0136(9)
N4 0.0318(9) 0.0359(10) 0.0283(9) 0.0100(7) 0.0063(7) 0.0176(8)
C30 0.0493(17) 0.072(2) 0.074(2) 0.0255(17) 0.0237(15) 0.0338(16)
C1 0.0374(12) 0.0466(13) 0.0356(12) 0.0111(10) 0.0089(9) 0.0287(11)
C2 0.0290(11) 0.0530(14) 0.0341(11) 0.0142(10) 0.0101(9) 0.0245(11)
C3 0.0423(13) 0.0349(12) 0.0434(13) 0.0147(10) 0.0093(10) 0.0215(11)
C4 0.0413(13) 0.0347(12) 0.0451(13) 0.0104(10) 0.0095(11) 0.0154(11)
C5 0.0314(11) 0.0456(13) 0.0334(11) 0.0129(10) 0.0036(9) 0.0207(10)
C6 0.0356(12) 0.0434(13) 0.0301(11) 0.0120(10) 0.0033(9) 0.0174(11)
C7 0.0298(11) 0.0356(12) 0.0264(10) 0.0067(9) 0.0081(8) 0.0164(9)
C8 0.0305(11) 0.0394(12) 0.0296(10) 0.0126(9) 0.0094(9) 0.0190(10)
C9 0.0310(11) 0.0381(12) 0.0372(12) 0.0138(10) 0.0096(9) 0.0205(10)
C10 0.0267(11) 0.0336(12) 0.0398(12) 0.0115(9) 0.0082(9) 0.0126(10)
C11 0.0317(11) 0.0465(14) 0.0333(12) 0.0070(10) 0.0052(9) 0.0204(11)
C12 0.0405(14) 0.078(2) 0.0490(15) 0.0037(14) 0.0098(12) 0.0356(15)
C13 0.0286(11) 0.0477(13) 0.0289(10) 0.0131(10) 0.0110(9) 0.0168(10)
C14 0.0406(13) 0.0688(17) 0.0448(14) 0.0332(13) 0.0187(11) 0.0249(13)
C15 0.0396(13) 0.0629(17) 0.0322(12) 0.0065(11) 0.0142(10) 0.0234(12)
C16 0.0352(12) 0.0469(14) 0.0342(12) 0.0128(10) 0.0121(10) 0.0126(11)
C17 0.0341(12) 0.0354(12) 0.0280(11) 0.0009(9) 0.0055(9) 0.0087(10)
C18 0.0460(13) 0.0355(12) 0.0365(12) 0.0054(10) 0.0126(10) 0.0174(11)
C19 0.0386(12) 0.0332(12) 0.0369(12) 0.0081(10) 0.0063(10) 0.0134(10)
C20 0.0468(14) 0.0348(13) 0.0439(13) 0.0091(10) 0.0104(11) 0.0150(11)
C21 0.0462(15) 0.0393(14) 0.0709(18) 0.0157(13) 0.0106(13) 0.0223(12)
C22 0.070(2) 0.0583(19) 0.081(2) 0.0202(17) -0.0030(16) 0.0361(17)
C23 0.0418(13) 0.0422(13) 0.0320(12) 0.0044(10) 0.0123(10) 0.0115(11)
C24 0.0392(13) 0.0488(15) 0.0548(15) 0.0099(12) 0.0166(12) 0.0151(12)
C25 0.0543(16) 0.086(2) 0.0259(12) 0.0104(13) 0.0103(11) 0.0216(16)
C26 0.087(2) 0.0508(17) 0.0548(17) 0.0043(13) 0.0396(16) 0.0245(16)
C27 0.0356(12) 0.0401(13) 0.0403(12) 0.0171(11) 0.0059(10) 0.0140(11)
C28 0.0401(13) 0.0407(13) 0.0351(12) 0.0166(10) 0.0085(10) 0.0140(11)
C29 0.043(3) 0.042(2) 0.052(3) 0.003(2) 0.001(2) 0.020(2)

loop_
_atom_type_symbol
_atom_type_description
_atom_type_scat_dispersion_real
_atom_type_scat_dispersion_imag
_atom_type_scat_source
C C 0.0033 0.0016 'International Tables Vol C Tables 4.2.6.8 and 6.1.1.4'
H H 0.0000 0.0000 'International Tables Vol C Tables 4.2.6.8 and 6.1.1.4'
F F 0.0171 0.0103 'International Tables Vol C Tables 4.2.6.8 and 6.1.1.4'
N N 0.0061 0.0033 'International Tables Vol C Tables 4.2.6.8 and 6.1.1.4'
O O 0.0106 0.0060 'International Tables Vol C Tables 4.2.6.8 and 6.1.1.4'

loop_
_geom_angle_atom_site_label_1
_geom_angle_atom_site_label_2
_geom_angle_atom_site_label_3
_geom_angle
_geom_angle_site_symmetry_1
_geom_angle_site_symmetry_3
_geom_angle_publ_flag
F33A C29A F34A 105.8(7) . . ?
F33A C29A C30 104.9(6) . . ?
F33A C29A C28 112.0(6) . . ?
F34A C29A C30 106.1(6) . . ?
F34A C29A C28 109.3(6) . . ?
C30 C29A C28 117.9(6) . . ?
C2 N1 H1 113.9 . . ?
C7 N1 H1 113.9 . . ?
C7 N1 C2 132.12(18) . . ?
C6 N2 H2 113.7 . . ?
C17 N2 H2 113.7 . . ?
C17 N2 C6 132.53(19) . . ?
C4 N3 H3 119.3 . . ?
C27 N3 H3 119.3 . . ?
C27 N3 C4 121.4(2) . . ?
C1 N4 C3 111.06(17) . . ?
C1 N4 C5 109.65(16) . . ?
C3 N4 C5 109.04(16) . . ?
F35 C30 F36 111.7(5) . . ?
F35 C30 F37 108.3(4) . . ?
F35 C30 C29 110.6(3) . . ?
F36 C30 F37 108.5(4) . . ?
F36 C30 C29 108.4(5) . . ?
F37 C30 C29 109.3(4) . . ?
F35A C30 C29A 111.6(5) . . ?
F36A C30 C29A 115.1(8) . . ?
F36A C30 F35A 103.1(7) . . ?
F37A C30 C29A 112.1(5) . . ?
F37A C30 F35A 107.7(7) . . ?
F37A C30 F36A 106.6(7) . . ?
N4 C1 H1A 109.1 . . ?
N4 C1 H1B 109.1 . . ?
N4 C1 C2 112.70(17) . . ?
H1A C1 H1B 107.8 . . ?
C2 C1 H1A 109.1 . . ?
C2 C1 H1B 109.1 . . ?
N1 C2 C1 109.06(17) . . ?
N1 C2 H2A 109.9 . . ?
N1 C2 H2B 109.9 . . ?
C1 C2 H2A 109.9 . . ?
C1 C2 H2B 109.9 . . ?
H2A C2 H2B 108.3 . . ?
N4 C3 H3A 108.8 . . ?
N4 C3 H3B 108.8 . . ?
N4 C3 C4 113.78(18) . . ?
H3A C3 H3B 107.7 . . ?
C4 C3 H3A 108.8 . . ?
C4 C3 H3B 108.8 . . ?
N3 C4 C3 113.20(19) . . ?
N3 C4 H4A 108.9 . . ?
N3 C4 H4B 108.9 . . ?
C3 C4 H4A 108.9 . . ?
C3 C4 H4B 108.9 . . ?
H4A C4 H4B 107.8 . . ?
N4 C5 H5A 108.9 . . ?
N4 C5 H5B 108.9 . . ?
N4 C5 C6 113.23(17) . . ?
H5A C5 H5B 107.7 . . ?
C6 C5 H5A 108.9 . . ?
C6 C5 H5B 108.9 . . ?
N2 C6 C5 108.41(17) . . ?
N2 C6 H6A 110.0 . . ?
N2 C6 H6B 110.0 . . ?
C5 C6 H6A 110.0 . . ?
C5 C6 H6B 110.0 . . ?
H6A C6 H6B 108.4 . . ?
N1 C7 C8 117.64(18) . . ?
N1 C7 C13 121.84(18) . . ?
C8 C7 C13 120.50(18) . . ?
C7 C8 H8 118.4 . . ?
C9 C8 C7 123.20(19) . . ?
C9 C8 H8 118.4 . . ?
O1 C9 C8 127.47(19) . . ?
O1 C9 C10 115.37(18) . . ?
C8 C9 C10 117.16(18) . . ?
F11 C10 C9 111.36(17) . . ?
F11 C10 C11 106.89(17) . . ?
F12 C10 F11 106.40(17) . . ?
F12 C10 C9 109.73(17) . . ?
F12 C10 C11 108.12(17) . . ?
C11 C10 C9 114.00(18) . . ?
F13 C11 C10 109.38(18) . . ?
F13 C11 C12 107.18(19) . . ?
F14 C11 F13 108.05(18) . . ?
F14 C11 C10 108.36(17) . . ?
F14 C11 C12 106.7(2) . . ?
C10 C11 C12 116.82(19) . . ?
F15 C12 F16 109.1(2) . . ?
F15 C12 F17 107.3(2) . . ?
F15 C12 C11 112.7(2) . . ?
F16 C12 F17 106.5(2) . . ?
F16 C12 C11 110.7(2) . . ?
F17 C12 C11 110.4(2) . . ?
C7 C13 C14 110.86(17) . . ?
C7 C13 C16 110.76(17) . . ?
C14 C13 C16 107.2(2) . . ?
C15 C13 C7 109.19(18) . . ?
C15 C13 C14 107.75(18) . . ?
C15 C13 C16 111.05(18) . . ?
C13 C14 H14A 109.5 . . ?
C13 C14 H14B 109.5 . . ?
C13 C14 H14C 109.5 . . ?
H14A C14 H14B 109.5 . . ?
H14A C14 H14C 109.5 . . ?
H14B C14 H14C 109.5 . . ?
C13 C15 H15A 109.5 . . ?
C13 C15 H15B 109.5 . . ?
C13 C15 H15C 109.5 . . ?
H15A C15 H15B 109.5 . . ?
H15A C15 H15C 109.5 . . ?
H15B C15 H15C 109.5 . . ?
C13 C16 H16A 109.5 . . ?
C13 C16 H16B 109.5 . . ?
C13 C16 H16C 109.5 . . ?
H16A C16 H16B 109.5 . . ?
H16A C16 H16C 109.5 . . ?
H16B C16 H16C 109.5 . . ?
N2 C17 C18 117.1(2) . . ?
N2 C17 C23 122.1(2) . . ?
C18 C17 C23 120.7(2) . . ?
C17 C18 H18 118.5 . . ?
C19 C18 C17 123.0(2) . . ?
C19 C18 H18 118.5 . . ?
O2 C19 C18 127.7(2) . . ?
O2 C19 C20 115.0(2) . . ?
C18 C19 C20 117.3(2) . . ?
F21 C20 F22 106.7(2) . . ?
F21 C20 C19 111.81(19) . . ?
F21 C20 C21 108.3(2) . . ?
F22 C20 C19 109.4(2) . . ?
F22 C20 C21 107.1(2) . . ?
C21 C20 C19 113.2(2) . . ?
F23 C21 C20 108.4(2) . . ?
F23 C21 C22 107.1(3) . . ?
F24 C21 F23 107.5(2) . . ?
F24 C21 C20 108.6(2) . . ?
F24 C21 C22 106.8(2) . . ?
C22 C21 C20 118.0(2) . . ?
F25A C22 F27A 113.0(8) . . ?
F25A C22 C21 106.8(8) . . ?
F26A C22 F25A 109.3(10) . . ?
F26A C22 F27A 105.3(10) . . ?
F26A C22 C21 119.0(8) . . ?
F27A C22 C21 103.5(8) . . ?
F25B C22 F26B 106.5(7) . . ?
F25B C22 C21 112.1(6) . . ?
F26B C22 C21 106.1(7) . . ?
F27B C22 F25B 102.7(5) . . ?
F27B C22 F26B 112.9(8) . . ?
F27B C22 C21 116.2(5) . . ?
C17 C23 C24 107.61(18) . . ?
C17 C23 C25 111.9(2) . . ?
C17 C23 C26 110.9(2) . . ?
C24 C23 C25 110.0(2) . . ?
C26 C23 C24 108.2(2) . . ?
C26 C23 C25 108.2(2) . . ?
C23 C24 H24A 109.5 . . ?
C23 C24 H24B 109.5 . . ?
C23 C24 H24C 109.5 . . ?
H24A C24 H24B 109.5 . . ?
H24A C24 H24C 109.5 . . ?
H24B C24 H24C 109.5 . . ?
C23 C25 H25A 109.5 . . ?
C23 C25 H25B 109.5 . . ?
C23 C25 H25C 109.5 . . ?
H25A C25 H25B 109.5 . . ?
H25A C25 H25C 109.5 . . ?
H25B C25 H25C 109.5 . . ?
C23 C26 H26A 109.5 . . ?
C23 C26 H26B 109.5 . . ?
C23 C26 H26C 109.5 . . ?
H26A C26 H26B 109.5 . . ?
H26A C26 H26C 109.5 . . ?
H26B C26 H26C 109.5 . . ?
O3 C27 N3 126.4(2) . . ?
O3 C27 C28 118.0(2) . . ?
N3 C27 C28 115.54(19) . . ?
F31 C28 F32 106.34(19) . . ?
F31 C28 C29A 99.0(4) . . ?
F31 C28 C27 109.64(18) . . ?
F31 C28 C29 113.2(3) . . ?
F32 C28 C29A 115.7(4) . . ?
F32 C28 C27 111.59(18) . . ?
F32 C28 C29 103.8(3) . . ?
C27 C28 C29A 113.4(4) . . ?
C27 C28 C29 112.0(3) . . ?
F33 C29 F34 107.8(4) . . ?
F33 C29 C30 108.6(4) . . ?
F33 C29 C28 108.4(4) . . ?
F34 C29 C30 107.2(4) . . ?
F34 C29 C28 108.2(4) . . ?
C28 C29 C30 116.5(4) . . ?

loop_
_geom_bond_atom_site_label_1
_geom_bond_atom_site_label_2
_geom_bond_distance
_geom_bond_site_symmetry_2
_geom_bond_publ_flag
F11 C10 1.361(2) . ?
F12 C10 1.349(2) . ?
F13 C11 1.344(2) . ?
F14 C11 1.341(3) . ?
F15 C12 1.298(3) . ?
F16 C12 1.320(3) . ?
F17 C12 1.335(3) . ?
F21 C20 1.342(3) . ?
F22 C20 1.351(3) . ?
F23 C21 1.334(3) . ?
F24 C21 1.330(3) . ?
F31 C28 1.348(3) . ?
F32 C28 1.354(3) . ?
F25A C22 1.278(15) . ?
F26A C22 1.241(15) . ?
F27A C22 1.370(12) . ?
F33 C29 1.335(6) . ?
F34 C29 1.349(6) . ?
F35 C30 1.306(4) . ?
F36 C30 1.318(5) . ?
F37 C30 1.322(5) . ?
C29A F33A 1.340(8) . ?
C29A F34A 1.348(8) . ?
C29A C30 1.499(11) . ?
C29A C28 1.541(7) . ?
F25B C22 1.351(10) . ?
F26B C22 1.361(12) . ?
F27B C22 1.317(7) . ?
F35A C30 1.335(6) . ?
F36A C30 1.319(7) . ?
F37A C30 1.277(6) . ?
O1 C9 1.254(2) . ?
O2 C19 1.252(3) . ?
O3 C27 1.226(3) . ?
N1 H1 0.8800 . ?
N1 C2 1.461(3) . ?
N1 C7 1.326(3) . ?
N2 H2 0.8800 . ?
N2 C6 1.458(3) . ?
N2 C17 1.322(3) . ?
N3 H3 0.8800 . ?
N3 C4 1.455(3) . ?
N3 C27 1.326(3) . ?
N4 C1 1.473(3) . ?
N4 C3 1.473(3) . ?
N4 C5 1.479(3) . ?
C30 C29 1.531(6) . ?
C1 H1A 0.9900 . ?
C1 H1B 0.9900 . ?
C1 C2 1.521(3) . ?
C2 H2A 0.9900 . ?
C2 H2B 0.9900 . ?
C3 H3A 0.9900 . ?
C3 H3B 0.9900 . ?
C3 C4 1.510(3) . ?
C4 H4A 0.9900 . ?
C4 H4B 0.9900 . ?
C5 H5A 0.9900 . ?
C5 H5B 0.9900 . ?
C5 C6 1.513(3) . ?
C6 H6A 0.9900 . ?
C6 H6B 0.9900 . ?
C7 C8 1.411(3) . ?
C7 C13 1.537(3) . ?
C8 H8 0.9500 . ?
C8 C9 1.387(3) . ?
C9 C10 1.544(3) . ?
C10 C11 1.526(3) . ?
C11 C12 1.535(3) . ?
C13 C14 1.539(3) . ?
C13 C15 1.535(3) . ?
C13 C16 1.539(3) . ?
C14 H14A 0.9800 . ?
C14 H14B 0.9800 . ?
C14 H14C 0.9800 . ?
C15 H15A 0.9800 . ?
C15 H15B 0.9800 . ?
C15 H15C 0.9800 . ?
C16 H16A 0.9800 . ?
C16 H16B 0.9800 . ?
C16 H16C 0.9800 . ?
C17 C18 1.407(3) . ?
C17 C23 1.532(3) . ?
C18 H18 0.9500 . ?
C18 C19 1.393(3) . ?
C19 C20 1.540(3) . ?
C20 C21 1.527(4) . ?
C21 C22 1.517(4) . ?
C23 C24 1.535(3) . ?
C23 C25 1.544(4) . ?
C23 C26 1.535(4) . ?
C24 H24A 0.9800 . ?
C24 H24B 0.9800 . ?
C24 H24C 0.9800 . ?
C25 H25A 0.9800 . ?
C25 H25B 0.9800 . ?
C25 H25C 0.9800 . ?
C26 H26A 0.9800 . ?
C26 H26B 0.9800 . ?
C26 H26C 0.9800 . ?
C27 C28 1.531(3) . ?
C28 C29 1.531(5) . ?

loop_
_geom_torsion_atom_site_label_1
_geom_torsion_atom_site_label_2
_geom_torsion_atom_site_label_3
_geom_torsion_atom_site_label_4
_geom_torsion
_geom_torsion_site_symmetry_1
_geom_torsion_site_symmetry_2
_geom_torsion_site_symmetry_3
_geom_torsion_site_symmetry_4
_geom_torsion_publ_flag
F11 C10 C11 F13 -173.15(17) . . . . ?
F11 C10 C11 F14 -55.6(2) . . . . ?
F11 C10 C11 C12 64.9(3) . . . . ?
F12 C10 C11 F13 72.7(2) . . . . ?
F12 C10 C11 F14 -169.77(17) . . . . ?
F12 C10 C11 C12 -49.3(3) . . . . ?
F13 C11 C12 F15 -171.2(2) . . . . ?
F13 C11 C12 F16 66.4(3) . . . . ?
F13 C11 C12 F17 -51.3(3) . . . . ?
F14 C11 C12 F15 73.2(3) . . . . ?
F14 C11 C12 F16 -49.2(3) . . . . ?
F14 C11 C12 F17 -166.9(2) . . . . ?
F21 C20 C21 F23 -174.8(2) . . . . ?
F21 C20 C21 F24 -58.3(3) . . . . ?
F21 C20 C21 C22 63.3(3) . . . . ?
F22 C20 C21 F23 70.5(3) . . . . ?
F22 C20 C21 F24 -173.0(2) . . . . ?
F22 C20 C21 C22 -51.4(3) . . . . ?
F23 C21 C22 F25A -42.4(11) . . . . ?
F23 C21 C22 F26A -166.7(11) . . . . ?
F23 C21 C22 F27A 77.0(10) . . . . ?
F23 C21 C22 F25B -69.8(9) . . . . ?
F23 C21 C22 F26B 174.3(8) . . . . ?
F23 C21 C22 F27B 47.8(8) . . . . ?
F24 C21 C22 F25A -157.3(11) . . . . ?
F24 C21 C22 F26A 78.5(11) . . . . ?
F24 C21 C22 F27A -37.8(10) . . . . ?
F24 C21 C22 F25B 175.3(8) . . . . ?
F24 C21 C22 F26B 59.4(9) . . . . ?
F24 C21 C22 F27B -67.1(8) . . . . ?
F31 C28 C29 F33 -76.2(5) . . . . ?
F31 C28 C29 F34 167.1(3) . . . . ?
F31 C28 C29 C30 46.4(5) . . . . ?
F32 C28 C29 F33 168.9(4) . . . . ?
F32 C28 C29 F34 52.3(4) . . . . ?
F32 C28 C29 C30 -68.4(4) . . . . ?
F35 C30 C29 F33 173.8(4) . . . . ?
F35 C30 C29 F34 -70.0(5) . . . . ?
F35 C30 C29 C28 51.3(5) . . . . ?
F36 C30 C29 F33 -63.4(6) . . . . ?
F36 C30 C29 F34 52.7(6) . . . . ?
F36 C30 C29 C28 174.0(5) . . . . ?
F37 C30 C29 F33 54.6(5) . . . . ?
F37 C30 C29 F34 170.8(4) . . . . ?
F37 C30 C29 C28 -68.0(5) . . . . ?
F33A C29A C30 F35A -167.2(7) . . . . ?
F33A C29A C30 F36A -50.1(8) . . . . ?
F33A C29A C30 F37A 72.0(8) . . . . ?
F33A C29A C28 F31 -47.3(8) . . . . ?
F33A C29A C28 F32 -160.4(6) . . . . ?
F33A C29A C28 C27 68.8(8) . . . . ?
F34A C29A C30 F35A -55.4(8) . . . . ?
F34A C29A C30 F36A 61.6(8) . . . . ?
F34A C29A C30 F37A -176.3(7) . . . . ?
F34A C29A C28 F31 -164.2(6) . . . . ?
F34A C29A C28 F32 82.6(7) . . . . ?
F34A C29A C28 C27 -48.2(7) . . . . ?
O1 C9 C10 F11 -153.70(19) . . . . ?
O1 C9 C10 F12 -36.2(3) . . . . ?
O1 C9 C10 C11 85.3(2) . . . . ?
O2 C19 C20 F21 -147.4(2) . . . . ?
O2 C19 C20 F22 -29.4(3) . . . . ?
O2 C19 C20 C21 90.0(3) . . . . ?
O3 C27 C28 F31 44.6(3) . . . . ?
O3 C27 C28 F32 162.1(2) . . . . ?
O3 C27 C28 C29A -65.0(4) . . . . ?
O3 C27 C28 C29 -81.9(3) . . . . ?
N1 C7 C8 C9 0.2(3) . . . . ?
N1 C7 C13 C14 -166.3(2) . . . . ?
N1 C7 C13 C15 75.1(2) . . . . ?
N1 C7 C13 C16 -47.5(3) . . . . ?
N2 C17 C18 C19 1.8(3) . . . . ?
N2 C17 C23 C24 -74.4(3) . . . . ?
N2 C17 C23 C25 46.5(3) . . . . ?
N2 C17 C23 C26 167.4(2) . . . . ?
N3 C27 C28 F31 -137.2(2) . . . . ?
N3 C27 C28 F32 -19.6(3) . . . . ?
N3 C27 C28 C29A 113.2(4) . . . . ?
N3 C27 C28 C29 96.3(3) . . . . ?
N4 C1 C2 N1 -71.2(2) . . . . ?
N4 C3 C4 N3 -69.9(3) . . . . ?
N4 C5 C6 N2 -73.7(2) . . . . ?
C30 C29A C28 F31 74.5(6) . . . . ?
C30 C29A C28 F32 -38.6(7) . . . . ?
C30 C29A C28 C27 -169.4(5) . . . . ?
C1 N4 C3 C4 -78.5(2) . . . . ?
C1 N4 C5 C6 156.40(18) . . . . ?
C2 N1 C7 C8 173.8(2) . . . . ?
C2 N1 C7 C13 -4.4(3) . . . . ?
C3 N4 C1 C2 155.98(17) . . . . ?
C3 N4 C5 C6 -81.8(2) . . . . ?
C4 N3 C27 O3 0.9(4) . . . . ?
C4 N3 C27 C28 -177.17(19) . . . . ?
C5 N4 C1 C2 -83.5(2) . . . . ?
C5 N4 C3 C4 160.57(18) . . . . ?
C6 N2 C17 C18 179.1(2) . . . . ?
C6 N2 C17 C23 -4.1(4) . . . . ?
C7 N1 C2 C1 -153.0(2) . . . . ?
C7 C8 C9 O1 1.0(4) . . . . ?
C7 C8 C9 C10 -179.75(19) . . . . ?
C8 C7 C13 C14 15.5(3) . . . . ?
C8 C7 C13 C15 -103.0(2) . . . . ?
C8 C7 C13 C16 134.4(2) . . . . ?
C8 C9 C10 F11 26.9(3) . . . . ?
C8 C9 C10 F12 144.47(19) . . . . ?
C8 C9 C10 C11 -94.1(2) . . . . ?
C9 C10 C11 F13 -49.7(2) . . . . ?
C9 C10 C11 F14 67.9(2) . . . . ?
C9 C10 C11 C12 -171.6(2) . . . . ?
C10 C11 C12 F15 -48.2(3) . . . . ?
C10 C11 C12 F16 -170.6(2) . . . . ?
C10 C11 C12 F17 71.8(3) . . . . ?
C13 C7 C8 C9 178.4(2) . . . . ?
C17 N2 C6 C5 170.7(2) . . . . ?
C17 C18 C19 O2 -3.4(4) . . . . ?
C17 C18 C19 C20 174.6(2) . . . . ?
C18 C17 C23 C24 102.3(2) . . . . ?
C18 C17 C23 C25 -136.8(2) . . . . ?
C18 C17 C23 C26 -15.9(3) . . . . ?
C18 C19 C20 F21 34.4(3) . . . . ?
C18 C19 C20 F22 152.3(2) . . . . ?
C18 C19 C20 C21 -88.3(3) . . . . ?
C19 C20 C21 F23 -50.3(3) . . . . ?
C19 C20 C21 F24 66.2(3) . . . . ?
C19 C20 C21 C22 -172.1(3) . . . . ?
C20 C21 C22 F25A 80.1(11) . . . . ?
C20 C21 C22 F26A -44.1(11) . . . . ?
C20 C21 C22 F27A -160.4(10) . . . . ?
C20 C21 C22 F25B 52.7(9) . . . . ?
C20 C21 C22 F26B -63.2(9) . . . . ?
C20 C21 C22 F27B 170.3(8) . . . . ?
C23 C17 C18 C19 -175.1(2) . . . . ?
C27 N3 C4 C3 -90.9(3) . . . . ?
C27 C28 C29 F33 48.3(5) . . . . ?
C27 C28 C29 F34 -68.3(4) . . . . ?
C27 C28 C29 C30 171.0(3) . . . . ?
C28 C29A C30 F35A 67.4(8) . . . . ?
C28 C29A C30 F36A -175.5(6) . . . . ?
C28 C29A C30 F37A -53.4(9) . . . . ?
